data_7219938
loop_
_publ_author_name
'Peng, Yu'
'Li, Guanghua'
'Hua, Jia'
'Shi, Zhan'
'Feng, Shouhua'

_publ_section_title
;
 Syntheses, topological structures and properties of six metal--organic
 frameworks constructed from a flexible tetracarboxylate ligand
;
_journal_issue 16
_journal_name_full CrystEngComm
_journal_page_first 3162
_journal_paper_doi 10.1039/C5CE00078E
_journal_volume 17
_journal_year 2015
_chemical_formula_moiety 'C28 H36 N4 O14 Zn2'
_chemical_formula_sum 'C28 H40 N4 O16 Zn2'
_chemical_formula_weight 819.38
_chemical_melting_point ?
_chemical_name_systematic
; 
 ? 
;
_space_group_IT_number 14
_symmetry_cell_setting monoclinic
_symmetry_space_group_name_Hall '-P 2ybc'
_symmetry_space_group_name_H-M 'P 1 21/c 1'
_atom_sites_solution_hydrogens geom
_atom_sites_solution_primary direct
_atom_sites_solution_secondary difmap
_audit_creation_method SHELXL-97
_audit_update_record
;
2015-02-10 deposited with the CCDC.
2015-03-02 downloaded from the CCDC.
;
_cell_angle_alpha 90.00
_cell_angle_beta 112.65(3)
_cell_angle_gamma 90.00
_cell_formula_units_Z 4
_cell_length_a 10.289(2)
_cell_length_b 15.763(3)
_cell_length_c 24.796(5)
_cell_measurement_reflns_used 9245
_cell_measurement_temperature 293(2)
_cell_measurement_theta_max 28.35
_cell_measurement_theta_min 1.57
_cell_volume 3711.4(15)
_computing_cell_refinement Process-auto
_computing_data_collection Process-auto
_computing_data_reduction Process-auto
_computing_structure_refinement 'SHELXL-97 (Sheldrick, 1997)'
_computing_structure_solution 'SHELXS-97 (Sheldrick, 1990)'
_diffrn_ambient_temperature 293(2)
_diffrn_detector_area_resol_mean 10.0
_diffrn_measured_fraction_theta_full 0.998
_diffrn_measured_fraction_theta_max 0.998
_diffrn_measurement_device_type 'Rigaku RAXIS-RAPID'
_diffrn_measurement_method omega-scan
_diffrn_radiation_monochromator graphite
_diffrn_radiation_source 'fine-focus sealed tube'
_diffrn_radiation_type MoK\a
_diffrn_radiation_wavelength 0.71073
_diffrn_reflns_av_R_equivalents 0.0914
_diffrn_reflns_av_sigmaI/netI 0.0779
_diffrn_reflns_limit_h_max 13
_diffrn_reflns_limit_h_min -13
_diffrn_reflns_limit_k_max 21
_diffrn_reflns_limit_k_min -18
_diffrn_reflns_limit_l_max 33
_diffrn_reflns_limit_l_min -27
_diffrn_reflns_number 27099
_diffrn_reflns_theta_full 28.35
_diffrn_reflns_theta_max 28.35
_diffrn_reflns_theta_min 1.57
_diffrn_standards_decay_% 0
_diffrn_standards_interval_count 0
_diffrn_standards_interval_time 0
_diffrn_standards_number 0
_exptl_absorpt_coefficient_mu 1.365
_exptl_absorpt_correction_T_max 0.693
_exptl_absorpt_correction_T_min 0.628
_exptl_absorpt_correction_type empirical
_exptl_absorpt_process_details Process-auto
_exptl_crystal_colour colourless
_exptl_crystal_density_diffrn 1.466
_exptl_crystal_density_meas ?
_exptl_crystal_density_method 'not measured'
_exptl_crystal_description block
_exptl_crystal_F_000 1696
_exptl_crystal_size_max 0.35
_exptl_crystal_size_mid 0.31
_exptl_crystal_size_min 0.27
_platon_squeeze_details
;
 two molcules of disordeded water
;
_refine_diff_density_max 2.661
_refine_diff_density_min -1.631
_refine_diff_density_rms 0.121
_refine_ls_extinction_method none
_refine_ls_goodness_of_fit_ref 1.091
_refine_ls_hydrogen_treatment mixed
_refine_ls_matrix_type full
_refine_ls_number_parameters 371
_refine_ls_number_reflns 9245
_refine_ls_number_restraints 4
_refine_ls_restrained_S_all 1.094
_refine_ls_R_factor_all 0.0915
_refine_ls_R_factor_gt 0.0670
_refine_ls_shift/su_max 0.057
_refine_ls_shift/su_mean 0.002
_refine_ls_structure_factor_coef Fsqd
_refine_ls_weighting_details 'calc w=1/[\s^2^(Fo^2^)+(0.1184P)^2^+0.0000P] where P=(Fo^2^+2Fc^2^)/3'
_refine_ls_weighting_scheme calc
_refine_ls_wR_factor_gt 0.1959
_refine_ls_wR_factor_ref 0.2101
_reflns_number_gt 6163
_reflns_number_total 9245
_reflns_threshold_expression >2sigma(I)
_cod_data_source_file c5ce00078e2.cif
_cod_data_source_block MOF4
_cod_depositor_comments
;
The following automatic conversions were performed:

'_chemical_melting_point' value 'not measured' was changed to '?' -
the value is undefined or not given.

'_symmetry_cell_setting' value 'Monoclinic' changed to 'monoclinic'
according to
/usr/data/users/saulius/crontab/automatic-downloads/rss-feeds/RSC/lib/dictionaries/cif_core.dic
dictionary named 'cif_core.dic' version 2.4.2 from 2011-04-26.

'_exptl_crystal_density_meas' value 'not measured' was changed to '?'
- the value is perceived as not measured.

Automatic conversion script
Id: cif_fix_values 3105 2015-03-04 15:46:00Z robertas 

 Adding full bibliography for 7219937--7219942.cif.
;
_cod_original_cell_volume 3711.4(13)
_cod_original_sg_symbol_H-M 'P2(1)/c  '
_cod_database_code 7219938

loop_
_symmetry_equiv_pos_as_xyz
'x, y, z'
'-x, y+1/2, -z+1/2'
'-x, -y, -z'
'x, -y-1/2, z-1/2'

loop_
_atom_site_label
_atom_site_type_symbol
_atom_site_fract_x
_atom_site_fract_y
_atom_site_fract_z
_atom_site_U_iso_or_equiv
_atom_site_adp_type
_atom_site_occupancy
_atom_site_symmetry_multiplicity
_atom_site_calc_flag
_atom_site_refinement_flags
Zn1 Zn 0.74215(5) -0.14623(3) -0.26493(2) 0.03075(16) Uani 1 1 d .
Zn2 Zn 0.70840(5) -0.01794(3) -0.144514(18) 0.02419(15) Uani 1 1 d .
O1 O 0.6184(4) -0.1763(2) -0.21589(17) 0.0539(10) Uani 1 1 d .
O2 O 0.5973(4) -0.1154(2) -0.13961(16) 0.0477(9) Uani 1 1 d .
O3 O 0.3800(4) -0.4496(2) -0.28605(14) 0.0396(8) Uani 1 1 d .
O4 O 0.2796(4) -0.5168(2) -0.23379(16) 0.0439(9) Uani 1 1 d .
O5 O -0.0794(4) -0.1550(2) -0.19071(14) 0.0412(8) Uani 1 1 d .
O6 O -0.1023(4) -0.0590(2) -0.12908(14) 0.0441(8) Uani 1 1 d .
O7 O 0.2325(4) -0.0473(2) 0.07295(14) 0.0404(8) Uani 1 1 d .
O8 O 0.4300(4) -0.1212(3) 0.09971(16) 0.0638(12) Uani 1 1 d .
O9 O 0.3424(3) -0.32707(18) -0.06549(12) 0.0299(6) Uani 1 1 d .
C1 C 0.3829(4) -0.3220(2) -0.11286(17) 0.0253(8) Uani 1 1 d .
C2 C 0.4578(5) -0.2532(3) -0.11957(18) 0.0281(8) Uani 1 1 d .
H2 H 0.4806 -0.2087 -0.0929 0.080 Uiso 1 1 calc .
C3 C 0.4987(4) -0.2512(3) -0.16673(18) 0.0280(8) Uani 1 1 d .
C4 C 0.4661(4) -0.3182(3) -0.20592(18) 0.0286(8) Uani 1 1 d .
H4 H 0.4947 -0.3168 -0.2372 0.080 Uiso 1 1 calc .
C5 C 0.3911(4) -0.3872(2) -0.19879(17) 0.0254(8) Uani 1 1 d .
C6 C 0.3495(4) -0.3893(2) -0.15137(17) 0.0257(8) Uani 1 1 d .
H6 H 0.2999 -0.4356 -0.1458 0.080 Uiso 1 1 calc .
C7 C 0.5790(5) -0.1756(3) -0.17505(19) 0.0326(9) Uani 1 1 d .
C8 C 0.3476(4) -0.4577(3) -0.24197(18) 0.0288(8) Uani 1 1 d .
C9 C 0.2724(4) -0.2553(2) -0.05782(17) 0.0246(8) Uani 1 1 d .
C10 C 0.1577(5) -0.2241(3) -0.10323(17) 0.0283(8) Uani 1 1 d .
H10 H 0.1280 -0.2494 -0.1399 0.080 Uiso 1 1 calc .
C11 C 0.0860(4) -0.1541(2) -0.09400(18) 0.0260(8) Uani 1 1 d .
C12 C 0.1340(4) -0.1166(3) -0.03865(18) 0.0283(8) Uani 1 1 d .
H12 H 0.0861 -0.0703 -0.0320 0.080 Uiso 1 1 calc .
C13 C 0.2529(4) -0.1477(3) 0.00669(18) 0.0277(8) Uani 1 1 d .
C14 C 0.3225(4) -0.2184(3) -0.00240(18) 0.0285(8) Uani 1 1 d .
H14 H 0.4007 -0.2407 0.0277 0.080 Uiso 1 1 calc .
C15 C -0.0423(4) -0.1209(3) -0.14241(18) 0.0283(8) Uani 1 1 d .
C16 C 0.3124(5) -0.1032(3) 0.06531(18) 0.0319(9) Uani 1 1 d .
O10 O 0.7524(7) -0.2758(4) -0.2787(3) 0.0982(11) Uani 1 1 d .
N1 N 0.8355(9) -0.3979(5) -0.2921(3) 0.0982(11) Uani 1 1 d D
C17 C 0.8290(11) -0.3116(7) -0.2786(4) 0.0982(11) Uani 1 1 d .
H17 H 0.9150 -0.2836 -0.2673 0.100 Uiso 1 1 calc .
C18 C 0.9680(11) -0.4219(6) -0.2883(4) 0.0982(11) Uani 1 1 d .
H18A H 1.0283 -0.3731 -0.2798 0.100 Uiso 1 1 calc .
H18B H 0.9612 -0.4463 -0.3248 0.100 Uiso 1 1 calc .
H18C H 1.0063 -0.4630 -0.2577 0.100 Uiso 1 1 calc .
C19 C 0.7257(10) -0.4547(6) -0.3033(4) 0.0982(11) Uani 1 1 d D
H19A H 0.7349 -0.4997 -0.3276 0.080 Uiso 1 1 calc R
H19B H 0.6378 -0.4259 -0.3229 0.080 Uiso 1 1 calc R
H19C H 0.7282 -0.4779 -0.2671 0.080 Uiso 1 1 calc R
O11 O 0.5469(6) -0.1481(4) -0.3365(3) 0.0909(10) Uani 1 1 d .
N2 N 0.3204(7) -0.1730(5) -0.3467(3) 0.0909(10) Uani 1 1 d .
C20 C 0.4493(9) -0.1922(6) -0.3403(4) 0.0909(10) Uani 1 1 d .
H20 H 0.4682 -0.2500 -0.3383 0.100 Uiso 1 1 calc .
C21 C 0.2912(8) -0.0834(6) -0.3475(4) 0.0909(10) Uani 1 1 d .
H21A H 0.1974 -0.0753 -0.3490 0.100 Uiso 1 1 calc .
H21B H 0.2994 -0.0579 -0.3812 0.100 Uiso 1 1 calc .
H21C H 0.3574 -0.0575 -0.3127 0.100 Uiso 1 1 calc .
C22 C 0.2141(9) -0.2303(6) -0.3523(4) 0.0909(10) Uani 1 1 d .
H22A H 0.1303 -0.2001 -0.3557 0.100 Uiso 1 1 calc .
H22B H 0.2428 -0.2663 -0.3185 0.100 Uiso 1 1 calc .
H22C H 0.1954 -0.2643 -0.3866 0.100 Uiso 1 1 calc .
O12 O 0.0301(7) -0.4803(4) -0.1479(3) 0.0991(11) Uani 1 1 d .
N3 N -0.0383(9) -0.4027(5) -0.0895(4) 0.0991(11) Uani 1 1 d .
C23 C 0.0426(11) -0.4560(6) -0.1038(5) 0.0991(11) Uani 1 1 d .
H23 H 0.1210 -0.4761 -0.0727 0.100 Uiso 1 1 calc .
C24 C -0.1593(11) -0.3653(6) -0.1304(5) 0.0991(11) Uani 1 1 d .
H24A H -0.2005 -0.3281 -0.1106 0.100 Uiso 1 1 calc .
H24B H -0.2258 -0.4086 -0.1505 0.100 Uiso 1 1 calc .
H24C H -0.1347 -0.3333 -0.1580 0.100 Uiso 1 1 calc .
C25 C 0.0046(11) -0.3770(6) -0.0294(5) 0.0991(11) Uani 1 1 d .
H25A H -0.0626 -0.3375 -0.0258 0.100 Uiso 1 1 calc .
H25B H 0.0956 -0.3506 -0.0167 0.100 Uiso 1 1 calc .
H25C H 0.0096 -0.4259 -0.0056 0.100 Uiso 1 1 calc .
O13 O -0.1601(7) -0.2342(4) -0.4057(3) 0.0989(19) Uani 1 1 d .
N4 N -0.2503(6) -0.3515(3) -0.4616(2) 0.0578(13) Uani 1 1 d .
C26 C -0.2500(8) -0.2918(5) -0.4246(3) 0.0662(18) Uani 1 1 d .
H26 H -0.3231 -0.2924 -0.4113 0.080 Uiso 1 1 calc .
C27 C -0.3538(7) -0.4179(4) -0.4794(3) 0.0704(19) Uani 1 1 d .
H27A H -0.4226 -0.4081 -0.4627 0.080 Uiso 1 1 calc R
H27B H -0.3087 -0.4715 -0.4661 0.080 Uiso 1 1 calc R
H27C H -0.3993 -0.4184 -0.5212 0.080 Uiso 1 1 calc R
C28 C -0.1376(11) -0.3565(6) -0.4833(4) 0.102(3) Uani 1 1 d .
H28A H -0.1518 -0.4053 -0.5080 0.080 Uiso 1 1 calc .
H28B H -0.0487 -0.3613 -0.4509 0.080 Uiso 1 1 calc .
H28C H -0.1381 -0.3062 -0.5052 0.080 Uiso 1 1 calc .
O14 O 0.8550(5) -0.1271(3) -0.31849(19) 0.0573(11) Uani 1 1 d D
H14B H 0.829(9) -0.167(3) -0.347(2) 0.12(3) Uiso 1 1 d D
H14A H 0.857(9) -0.080(2) -0.339(3) 0.11(3) Uiso 1 1 d D

loop_
_atom_site_aniso_label
_atom_site_aniso_U_11
_atom_site_aniso_U_22
_atom_site_aniso_U_33
_atom_site_aniso_U_23
_atom_site_aniso_U_13
_atom_site_aniso_U_12
Zn1 0.0349(3) 0.0307(3) 0.0223(3) -0.00101(18) 0.0063(2) 0.0027(2)
Zn2 0.0311(3) 0.0204(2) 0.0172(2) -0.00084(16) 0.00506(18) 0.00063(17)
O1 0.068(3) 0.051(2) 0.056(2) -0.0133(18) 0.039(2) -0.0313(19)
O2 0.069(3) 0.0280(16) 0.047(2) -0.0065(15) 0.0241(19) -0.0192(16)
O3 0.051(2) 0.0425(18) 0.0281(16) -0.0161(14) 0.0182(15) -0.0156(15)
O4 0.063(2) 0.0289(17) 0.047(2) -0.0126(14) 0.0297(19) -0.0169(15)
O5 0.0404(19) 0.0457(19) 0.0266(16) -0.0067(13) 0.0008(14) 0.0144(15)
O6 0.0385(19) 0.048(2) 0.0352(18) -0.0106(14) 0.0024(15) 0.0187(15)
O7 0.049(2) 0.0399(18) 0.0273(16) -0.0153(13) 0.0095(15) 0.0043(15)
O8 0.038(2) 0.098(3) 0.037(2) -0.030(2) -0.0059(17) 0.015(2)
O9 0.0419(18) 0.0251(14) 0.0262(14) 0.0009(11) 0.0172(13) 0.0090(12)
C1 0.030(2) 0.0237(19) 0.0226(18) 0.0000(15) 0.0110(16) 0.0054(16)
C2 0.034(2) 0.0217(19) 0.028(2) -0.0061(15) 0.0117(18) -0.0026(16)
C3 0.029(2) 0.026(2) 0.027(2) -0.0053(16) 0.0089(17) -0.0021(16)
C4 0.029(2) 0.031(2) 0.027(2) -0.0030(16) 0.0114(17) -0.0004(17)
C5 0.026(2) 0.0252(19) 0.0219(18) -0.0041(15) 0.0062(16) 0.0018(15)
C6 0.031(2) 0.0207(18) 0.0236(18) -0.0025(15) 0.0081(16) -0.0001(15)
C7 0.032(2) 0.031(2) 0.032(2) -0.0010(18) 0.0092(18) -0.0043(17)
C8 0.029(2) 0.030(2) 0.024(2) -0.0012(16) 0.0070(17) -0.0017(17)
C9 0.025(2) 0.0240(19) 0.0267(19) -0.0041(15) 0.0122(16) 0.0023(15)
C10 0.034(2) 0.027(2) 0.0224(19) -0.0034(15) 0.0093(17) 0.0017(16)
C11 0.026(2) 0.027(2) 0.0235(19) -0.0022(15) 0.0079(16) 0.0012(15)
C12 0.025(2) 0.030(2) 0.028(2) -0.0089(16) 0.0075(16) 0.0029(16)
C13 0.028(2) 0.031(2) 0.0216(19) -0.0095(15) 0.0074(16) -0.0026(16)
C14 0.027(2) 0.033(2) 0.0220(19) -0.0010(16) 0.0063(16) 0.0045(16)
C15 0.027(2) 0.027(2) 0.028(2) -0.0039(16) 0.0069(17) 0.0006(16)
C16 0.034(2) 0.033(2) 0.026(2) -0.0099(17) 0.0085(18) -0.0022(18)
O10 0.109(3) 0.101(3) 0.075(2) 0.0071(19) 0.026(2) 0.033(2)
N1 0.109(3) 0.101(3) 0.075(2) 0.0071(19) 0.026(2) 0.033(2)
C17 0.109(3) 0.101(3) 0.075(2) 0.0071(19) 0.026(2) 0.033(2)
C18 0.109(3) 0.101(3) 0.075(2) 0.0071(19) 0.026(2) 0.033(2)
C19 0.109(3) 0.101(3) 0.075(2) 0.0071(19) 0.026(2) 0.033(2)
O11 0.0608(18) 0.101(2) 0.090(2) 0.0109(19) 0.0060(17) -0.0003(16)
N2 0.0608(18) 0.101(2) 0.090(2) 0.0109(19) 0.0060(17) -0.0003(16)
C20 0.0608(18) 0.101(2) 0.090(2) 0.0109(19) 0.0060(17) -0.0003(16)
C21 0.0608(18) 0.101(2) 0.090(2) 0.0109(19) 0.0060(17) -0.0003(16)
C22 0.0608(18) 0.101(2) 0.090(2) 0.0109(19) 0.0060(17) -0.0003(16)
O12 0.100(3) 0.098(3) 0.109(3) 0.006(2) 0.050(3) -0.003(2)
N3 0.100(3) 0.098(3) 0.109(3) 0.006(2) 0.050(3) -0.003(2)
C23 0.100(3) 0.098(3) 0.109(3) 0.006(2) 0.050(3) -0.003(2)
C24 0.100(3) 0.098(3) 0.109(3) 0.006(2) 0.050(3) -0.003(2)
C25 0.100(3) 0.098(3) 0.109(3) 0.006(2) 0.050(3) -0.003(2)
O13 0.110(5) 0.099(4) 0.100(4) -0.059(3) 0.054(4) -0.020(3)
N4 0.059(3) 0.063(3) 0.056(3) -0.015(2) 0.028(3) 0.001(2)
C26 0.074(5) 0.073(4) 0.055(4) -0.010(3) 0.028(3) 0.018(4)
C27 0.063(4) 0.066(4) 0.087(5) -0.020(4) 0.035(4) -0.006(3)
C28 0.120(7) 0.102(6) 0.124(8) -0.061(6) 0.089(7) -0.042(5)
O14 0.078(3) 0.049(2) 0.060(3) -0.016(2) 0.043(2) -0.008(2)

loop_
_atom_type_symbol
_atom_type_description
_atom_type_scat_dispersion_real
_atom_type_scat_dispersion_imag
_atom_type_scat_source
C C 0.0033 0.0016 'International Tables Vol C Tables 4.2.6.8 and 6.1.1.4'
H H 0.0000 0.0000 'International Tables Vol C Tables 4.2.6.8 and 6.1.1.4'
N N 0.0061 0.0033 'International Tables Vol C Tables 4.2.6.8 and 6.1.1.4'
O O 0.0106 0.0060 'International Tables Vol C Tables 4.2.6.8 and 6.1.1.4'
Zn Zn 0.2839 1.4301 'International Tables Vol C Tables 4.2.6.8 and 6.1.1.4'

loop_
_geom_angle_atom_site_label_1
_geom_angle_atom_site_label_2
_geom_angle_atom_site_label_3
_geom_angle
_geom_angle_site_symmetry_1
_geom_angle_site_symmetry_3
O5 Zn1 O4 97.81(15) 1_655 2_654
O5 Zn1 O10 89.8(2) 1_655 .
O4 Zn1 O10 170.42(19) 2_654 .
O5 Zn1 O14 93.18(17) 1_655 .
O4 Zn1 O14 86.02(15) 2_654 .
O10 Zn1 O14 87.8(2) . .
O5 Zn1 O11 172.86(19) 1_655 .
O4 Zn1 O11 86.43(19) 2_654 .
O10 Zn1 O11 86.6(2) . .
O14 Zn1 O11 92.8(2) . .
O5 Zn1 O1 89.91(16) 1_655 .
O4 Zn1 O1 98.32(14) 2_654 .
O10 Zn1 O1 87.4(2) . .
O14 Zn1 O1 174.30(15) . .
O11 Zn1 O1 83.8(2) . .
O7 Zn2 O3 113.19(15) 3_655 2_654
O7 Zn2 O6 93.38(14) 3_655 1_655
O3 Zn2 O6 116.85(15) 2_654 1_655
O7 Zn2 O2 110.30(15) 3_655 .
O3 Zn2 O2 114.16(17) 2_654 .
O6 Zn2 O2 107.02(16) 1_655 .
C7 O1 Zn1 158.6(3) . .
C7 O2 Zn2 119.1(3) . .
C8 O3 Zn2 121.5(3) . 2_644
C8 O4 Zn1 144.8(3) . 2_644
C15 O5 Zn1 132.9(3) . 1_455
C15 O6 Zn2 139.2(3) . 1_455
C16 O7 Zn2 120.9(3) . 3_655
C1 O9 C9 114.0(3) . .
C2 C1 C6 121.6(3) . .
C2 C1 O9 120.7(3) . .
C6 C1 O9 117.7(3) . .
C1 C2 C3 119.0(4) . .
C1 C2 H2 120.5 . .
C3 C2 H2 120.5 . .
C4 C3 C2 120.2(4) . .
C4 C3 C7 120.3(4) . .
C2 C3 C7 119.5(4) . .
C5 C4 C3 120.4(4) . .
C5 C4 H4 119.8 . .
C3 C4 H4 119.8 . .
C4 C5 C6 119.5(4) . .
C4 C5 C8 121.6(3) . .
C6 C5 C8 118.9(4) . .
C1 C6 C5 119.2(4) . .
C1 C6 H6 120.4 . .
C5 C6 H6 120.4 . .
O1 C7 O2 125.1(4) . .
O1 C7 C3 118.5(4) . .
O2 C7 C3 116.3(4) . .
O4 C8 O3 125.1(4) . .
O4 C8 C5 118.7(4) . .
O3 C8 C5 116.1(4) . .
C10 C9 O9 120.4(3) . .
C10 C9 C14 122.3(4) . .
O9 C9 C14 117.3(4) . .
C9 C10 C11 119.4(4) . .
C9 C10 H10 120.3 . .
C11 C10 H10 120.3 . .
C10 C11 C12 119.1(4) . .
C10 C11 C15 120.3(4) . .
C12 C11 C15 120.6(4) . .
C13 C12 C11 120.7(4) . .
C13 C12 H12 119.6 . .
C11 C12 H12 119.6 . .
C14 C13 C12 120.0(4) . .
C14 C13 C16 119.0(4) . .
C12 C13 C16 121.0(4) . .
C13 C14 C9 118.4(4) . .
C13 C14 H14 120.8 . .
C9 C14 H14 120.8 . .
O5 C15 O6 126.2(4) . .
O5 C15 C11 118.4(4) . .
O6 C15 C11 115.4(4) . .
O8 C16 O7 125.8(4) . .
O8 C16 C13 119.4(4) . .
O7 C16 C13 114.8(4) . .
C17 O10 Zn1 131.7(10) . .
C18 N1 C19 123.0(8) . .
C18 N1 C17 112.6(9) . .
C19 N1 C17 124.2(8) . .
O10 C17 N1 132.5(12) . .
O10 C17 H17 113.7 . .
N1 C17 H17 113.7 . .
N1 C18 H18A 109.5 . .
N1 C18 H18B 109.5 . .
H18A C18 H18B 109.5 . .
N1 C18 H18C 109.5 . .
H18A C18 H18C 109.5 . .
H18B C18 H18C 109.5 . .
N1 C19 H19A 109.5 . .
N1 C19 H19B 109.5 . .
H19A C19 H19B 109.5 . .
N1 C19 H19C 109.5 . .
H19A C19 H19C 109.5 . .
H19B C19 H19C 109.5 . .
C20 O11 Zn1 125.0(6) . .
C20 N2 C22 125.9(8) . .
C20 N2 C21 115.1(8) . .
C22 N2 C21 119.0(7) . .
O11 C20 N2 131.0(9) . .
O11 C20 H20 114.5 . .
N2 C20 H20 114.5 . .
N2 C21 H21A 109.5 . .
N2 C21 H21B 109.5 . .
H21A C21 H21B 109.5 . .
N2 C21 H21C 109.5 . .
H21A C21 H21C 109.5 . .
H21B C21 H21C 109.5 . .
N2 C22 H22A 109.5 . .
N2 C22 H22B 109.5 . .
H22A C22 H22B 109.5 . .
N2 C22 H22C 109.5 . .
H22A C22 H22C 109.5 . .
H22B C22 H22C 109.5 . .
C23 N3 C24 123.5(9) . .
C23 N3 C25 118.7(9) . .
C24 N3 C25 117.7(8) . .
O12 C23 N3 129.1(11) . .
O12 C23 H23 115.5 . .
N3 C23 H23 115.5 . .
N3 C24 H24A 109.5 . .
N3 C24 H24B 109.5 . .
H24A C24 H24B 109.5 . .
N3 C24 H24C 109.5 . .
H24A C24 H24C 109.5 . .
H24B C24 H24C 109.5 . .
N3 C25 H25A 109.5 . .
N3 C25 H25B 109.5 . .
H25A C25 H25B 109.5 . .
N3 C25 H25C 109.5 . .
H25A C25 H25C 109.5 . .
H25B C25 H25C 109.5 . .
C26 N4 C27 122.6(6) . .
C26 N4 C28 120.6(6) . .
C27 N4 C28 116.7(5) . .
O13 C26 N4 125.7(6) . .
O13 C26 H26 117.1 . .
N4 C26 H26 117.1 . .
N4 C27 H27A 109.5 . .
N4 C27 H27B 109.5 . .
H27A C27 H27B 109.5 . .
N4 C27 H27C 109.5 . .
H27A C27 H27C 109.5 . .
H27B C27 H27C 109.5 . .
N4 C28 H28A 109.5 . .
N4 C28 H28B 109.5 . .
H28A C28 H28B 109.5 . .
N4 C28 H28C 109.5 . .
H28A C28 H28C 109.5 . .
H28B C28 H28C 109.5 . .
Zn1 O14 H14B 108(5) . .
Zn1 O14 H14A 128(5) . .
H14B O14 H14A 102.1(15) . .

loop_
_geom_bond_atom_site_label_1
_geom_bond_atom_site_label_2
_geom_bond_distance
_geom_bond_site_symmetry_2
Zn1 O5 2.043(3) 1_655
Zn1 O4 2.051(3) 2_654
Zn1 O10 2.080(6) .
Zn1 O14 2.095(4) .
Zn1 O11 2.107(6) .
Zn1 O1 2.126(3) .
Zn2 O7 1.935(3) 3_655
Zn2 O3 1.936(3) 2_654
Zn2 O6 1.946(3) 1_655
Zn2 O2 1.946(3) .
O1 C7 1.227(5) .
O2 C7 1.257(5) .
O3 C8 1.266(5) .
O3 Zn2 1.936(3) 2_644
O4 C8 1.229(5) .
O4 Zn1 2.051(3) 2_644
O5 C15 1.231(5) .
O5 Zn1 2.043(3) 1_455
O6 C15 1.265(5) .
O6 Zn2 1.946(3) 1_455
O7 C16 1.269(5) .
O7 Zn2 1.935(3) 3_655
O8 C16 1.215(6) .
O9 C1 1.391(4) .
O9 C9 1.393(4) .
C1 C2 1.377(6) .
C1 C6 1.380(5) .
C2 C3 1.388(5) .
C2 H2 0.9300 .
C3 C4 1.386(6) .
C3 C7 1.509(6) .
C4 C5 1.383(6) .
C4 H4 0.9300 .
C5 C6 1.398(5) .
C5 C8 1.488(5) .
C6 H6 0.9300 .
C9 C10 1.370(6) .
C9 C14 1.395(5) .
C10 C11 1.394(5) .
C10 H10 0.9300 .
C11 C12 1.399(5) .
C11 C15 1.495(6) .
C12 C13 1.394(6) .
C12 H12 0.9300 .
C13 C14 1.389(6) .
C13 C16 1.515(5) .
C14 H14 0.9300 .
O10 C17 0.968(9) .
N1 C18 1.382(11) .
N1 C19 1.384(10) .
N1 C17 1.409(12) .
C17 H17 0.9300 .
C18 H18A 0.9600 .
C18 H18B 0.9601 .
C18 H18C 0.9601 .
C19 H19A 0.9600 .
C19 H19B 0.9600 .
C19 H19C 0.9600 .
O11 C20 1.195(9) .
N2 C20 1.308(10) .
N2 C22 1.384(10) .
N2 C21 1.442(11) .
C20 H20 0.9300 .
C21 H21A 0.9599 .
C21 H21B 0.9601 .
C21 H21C 0.9601 .
C22 H22A 0.9600 .
C22 H22B 0.9600 .
C22 H22C 0.9600 .
O12 C23 1.118(10) .
N3 C23 1.323(11) .
N3 C24 1.397(12) .
N3 C25 1.441(12) .
C23 H23 0.9300 .
C24 H24A 0.9600 .
C24 H24B 0.9600 .
C24 H24C 0.9599 .
C25 H25A 0.9600 .
C25 H25B 0.9600 .
C25 H25C 0.9600 .
O13 C26 1.252(9) .
N4 C26 1.313(8) .
N4 C27 1.436(8) .
N4 C28 1.455(9) .
C26 H26 0.9300 .
C27 H27A 0.9600 .
C27 H27B 0.9600 .
C27 H27C 0.9600 .
C28 H28A 0.9600 .
C28 H28B 0.9600 .
C28 H28C 0.9600 .
O14 H14B 0.899(10) .
O14 H14A 0.900(10) .

loop_
_geom_hbond_atom_site_label_D
_geom_hbond_atom_site_label_H
_geom_hbond_atom_site_label_A
_geom_hbond_distance_DH
_geom_hbond_distance_HA
_geom_hbond_distance_DA
_geom_hbond_angle_DHA
_geom_hbond_site_symmetry_A
O14 H14B O13 0.899(10) 1.85(3) 2.700(6) 157(7) 1_655

loop_
_platon_squeeze_void_nr
_platon_squeeze_void_average_x
_platon_squeeze_void_average_y
_platon_squeeze_void_average_z
_platon_squeeze_void_volume
_platon_squeeze_void_count_electrons
_platon_squeeze_void_content
1 0.000 0.000 0.500 175 41 ' '
2 0.000 0.500 0.000 175 41 ' '
3 0.134 0.578 0.587 10 0 ' '
4 0.134 0.922 0.087 10 0 ' '
5 0.338 0.690 0.738 33 2 ' '
6 0.337 0.810 0.238 33 2 ' '
7 0.662 0.190 0.761 33 2 ' '
8 0.662 0.310 0.261 33 2 ' '
9 0.865 0.078 0.913 10 0 ' '
10 0.865 0.422 0.413 10 0 ' '
